data_2243786
loop_
_publ_author_name
'Pham, Duyen N. K.'
'Sammeta, Vamshikrishna Reddy'
'Chadeayne, Andrew R.'
'Golen, James A.'
'Manke, David R.'

_publ_section_title
;
 `Foxtrot' fumarate: a water-soluble salt of
 <i>N</i>,<i>N</i>-diallyl-5-methoxytryptamine (5-MeO-DALT)
;
_journal_coeditor_code EY2005
_journal_issue 4
_journal_name_full 'Acta Crystallographica Section E'
_journal_page_first 416
_journal_page_last 419
_journal_paper_doi 10.1107/S2056989021002838
_journal_volume 77
_journal_year 2021
_chemical_formula_iupac 'C17 H23 N2 O +, 0.5C4 H2 O4 2-'
_chemical_formula_moiety 'C17 H23 N2 O +, 0.5(C4 H2 O4 2-)'
_chemical_formula_sum 'C19 H24 N2 O3'
_chemical_formula_weight 328.40
_chemical_name_common
;
Bis(<i>N</i>,<i>N</i>-diallyl-5-methoxytryptammonium) fumarate
;
_chemical_name_systematic
;
Bis{<i>N</i>-[2-(5-methoxy-1<i>H</i>-indol-3-yl)ethyl]-
<i>N</i>-(prop-2-en-1-yl)prop-2-en-1-aminium} (<i>E</i>)-but-2-enedioate
;
_space_group_crystal_system triclinic
_space_group_IT_number 2
_space_group_name_Hall '-P 1'
_space_group_name_H-M_alt 'P -1'
_atom_sites_solution_hydrogens mixed
_atom_sites_solution_primary dual
_audit_creation_method
;
Olex2 1.3
(compiled 2020.07.31 svn.rc2a77460 for OlexSys, GUI svn.r6145)
;
_cell_angle_alpha 108.081(3)
_cell_angle_beta 104.365(3)
_cell_angle_gamma 95.903(3)
_cell_formula_units_Z 2
_cell_length_a 7.8791(7)
_cell_length_b 9.2908(7)
_cell_length_c 13.5352(11)
_cell_measurement_reflns_used 9847
_cell_measurement_temperature 297(2)
_cell_measurement_theta_max 25.65
_cell_measurement_theta_min 2.72
_cell_volume 894.87(13)
_computing_cell_refinement
;
SAINT (Bruker, 2018)
;
_computing_data_collection
;
APEX3 (Bruker, 2018)
;
_computing_data_reduction
;
SAINT (Bruker, 2018)
;
_computing_molecular_graphics
;
<i>OLEX2</i> (Dolomanov <i>et al.</i>,  2009)
;
_computing_publication_material
;
publCIF (Westrip, 2010)
;
_computing_structure_refinement
;
SHELXL2018 (Sheldrick, 2015b)
;
_computing_structure_solution
;
SHELXT2014 (Sheldrick, 2015a)
;
_diffrn_ambient_temperature 297.15
_diffrn_measured_fraction_theta_full 0.991
_diffrn_measured_fraction_theta_max 0.990
_diffrn_measurement_device_type 'Bruker D8 Venture CMOS'
_diffrn_measurement_method '\f and \w scans'
_diffrn_radiation_type MoK\a
_diffrn_radiation_wavelength 0.71073
_diffrn_reflns_av_R_equivalents 0.0346
_diffrn_reflns_av_unetI/netI 0.0181
_diffrn_reflns_limit_h_max 9
_diffrn_reflns_limit_h_min -9
_diffrn_reflns_limit_k_max 11
_diffrn_reflns_limit_k_min -11
_diffrn_reflns_limit_l_max 16
_diffrn_reflns_limit_l_min -16
_diffrn_reflns_number 27913
_diffrn_reflns_theta_full 25.242
_diffrn_reflns_theta_max 25.722
_diffrn_reflns_theta_min 2.721
_diffrn_source_current 30.0
_diffrn_source_power 1.5
_diffrn_source_voltage 50.0
_diffrn_standards_number 0
_exptl_absorpt_coefficient_mu 0.083
_exptl_absorpt_correction_T_max 0.7453
_exptl_absorpt_correction_T_min 0.7110
_exptl_absorpt_correction_type multi-scan
_exptl_absorpt_process_details
;
(SADABS; Bruker, 2018)
;
_exptl_crystal_colour orange
_exptl_crystal_density_diffrn 1.219
_exptl_crystal_description block
_exptl_crystal_F_000 352
_exptl_crystal_size_max 0.34
_exptl_crystal_size_mid 0.28
_exptl_crystal_size_min 0.22
_refine_diff_density_max 0.258
_refine_diff_density_min -0.162
_refine_ls_extinction_method none
_refine_ls_goodness_of_fit_ref 1.046
_refine_ls_hydrogen_treatment mixed
_refine_ls_matrix_type full
_refine_ls_number_parameters 226
_refine_ls_number_reflns 3383
_refine_ls_number_restraints 2
_refine_ls_restrained_S_all 1.047
_refine_ls_R_factor_all 0.0529
_refine_ls_R_factor_gt 0.0426
_refine_ls_shift/su_max 0.001
_refine_ls_shift/su_mean 0.000
_refine_ls_structure_factor_coef Fsqd
_refine_ls_weighting_details 'w=1/[\s^2^(Fo^2^)+(0.0485P)^2^+0.2660P] where P=(Fo^2^+2Fc^2^)/3'
_refine_ls_weighting_scheme calc
_refine_ls_wR_factor_gt 0.1054
_refine_ls_wR_factor_ref 0.1138
_reflns_number_gt 2788
_reflns_number_total 3383
_reflns_threshold_expression 'I > 2\s(I)'
_cod_data_source_file ey2005sup1.cif
_cod_data_source_block I
_cod_database_code 2243786
_shelx_space_group_comment
;
The symmetry employed for this shelxl refinement is uniquely defined
by the following loop, which should always be used as a source of
symmetry information in preference to the above space-group names.
They are only intended as comments.
;
_shelx_estimated_absorpt_t_min 0.972
_shelx_estimated_absorpt_t_max 0.982

loop_
_space_group_symop_operation_xyz
'x, y, z'
'-x, -y, -z'

loop_
_atom_site_type_symbol
_atom_site_label
_atom_site_fract_x
_atom_site_fract_y
_atom_site_fract_z
_atom_site_U_iso_or_equiv
_atom_site_adp_type
_atom_site_calc_flag
_atom_site_occupancy
_atom_site_disorder_assembly
_atom_site_disorder_group
O O3 0.32558(15) 0.59832(14) 0.09859(10) 0.0582(3) Uani d 1 . .
O O2 0.21841(18) 0.81313(14) 0.10656(11) 0.0675(4) Uani d 1 . .
O O1 0.7398(2) 0.32650(13) 0.56660(10) 0.0647(4) Uani d 1 . .
N N1 0.7725(2) 0.95161(15) 0.70532(10) 0.0491(3) Uani d 1 . .
H H1 0.773(2) 1.0212(17) 0.7654(10) 0.058(5) Uiso d 1 . .
N N2 0.63718(16) 0.74775(14) 0.22313(9) 0.0392(3) Uani d 1 . .
H H2 0.5248(15) 0.704(2) 0.1812(15) 0.078(6) Uiso d 1 . .
C C1 0.77565(19) 0.72996(16) 0.57820(11) 0.0372(3) Uani d 1 . .
C C2 0.7682(2) 0.57053(17) 0.53501(11) 0.0412(3) Uani d 1 . .
H H2A 0.774806 0.524400 0.464848 0.049 Uiso calc 1 . .
C C3 0.7507(2) 0.48447(17) 0.59951(12) 0.0453(4) Uani d 1 . .
C C4 0.7447(2) 0.55271(19) 0.70629(13) 0.0503(4) Uani d 1 . .
H H4 0.735505 0.491381 0.748234 0.060 Uiso calc 1 . .
C C5 0.7522(2) 0.70801(19) 0.74980(12) 0.0494(4) Uani d 1 . .
H H5 0.747839 0.753096 0.820581 0.059 Uiso calc 1 . .
C C6 0.7667(2) 0.79678(17) 0.68493(11) 0.0420(3) Uani d 1 . .
C C7 0.7879(2) 0.98335(18) 0.61541(12) 0.0460(4) Uani d 1 . .
H H7 0.795238 1.080810 0.609612 0.055 Uiso calc 1 . .
C C8 0.79099(19) 0.85197(16) 0.53544(11) 0.0386(3) Uani d 1 . .
C C9 0.80805(19) 0.83539(17) 0.42450(11) 0.0400(3) Uani d 1 . .
H H9A 0.894016 0.770455 0.409345 0.048 Uiso calc 1 . .
H H9B 0.852886 0.936130 0.423723 0.048 Uiso calc 1 . .
C C10 0.63041(19) 0.76520(17) 0.33583(11) 0.0386(3) Uani d 1 . .
H H10A 0.587159 0.664307 0.336960 0.046 Uiso calc 1 . .
H H10B 0.544568 0.829401 0.352776 0.046 Uiso calc 1 . .
C C11 0.7478(2) 0.63509(19) 0.18188(13) 0.0508(4) Uani d 1 . .
H H11A 0.750182 0.632850 0.110119 0.061 Uiso calc 1 . .
H H11B 0.869410 0.668790 0.229759 0.061 Uiso calc 1 . .
C C12 0.6761(3) 0.4763(2) 0.17570(15) 0.0624(5) Uani d 1 . .
H H12 0.555703 0.436157 0.138805 0.075 Uiso calc 1 . .
C C13 0.7660(4) 0.3904(3) 0.2168(2) 0.0886(7) Uani d 1 . .
H H13A 0.886868 0.425891 0.254358 0.106 Uiso calc 1 . .
H H13B 0.710420 0.292544 0.209010 0.106 Uiso calc 1 . .
C C14 0.6880(2) 0.90039(18) 0.21243(12) 0.0501(4) Uani d 1 . .
H H14A 0.623177 0.972370 0.248743 0.060 Uiso calc 1 . .
H H14B 0.814472 0.939713 0.249493 0.060 Uiso calc 1 . .
C C17 0.7066(3) 0.2475(2) 0.45399(15) 0.0660(5) Uani d 1 . .
H H17A 0.673648 0.138566 0.438067 0.099 Uiso calc 1 . .
H H17B 0.812447 0.268352 0.433750 0.099 Uiso calc 1 . .
H H17C 0.611040 0.282080 0.413694 0.099 Uiso calc 1 . .
C C15 0.6516(3) 0.8949(2) 0.09796(13) 0.0570(4) Uani d 1 . .
H H15 0.538880 0.845917 0.049925 0.068 Uiso calc 1 . .
C C16 0.7676(3) 0.9543(3) 0.06119(18) 0.0783(6) Uani d 1 . .
H H16A 0.881409 1.004033 0.107318 0.094 Uiso calc 1 . .
H H16B 0.737080 0.947286 -0.011317 0.094 Uiso calc 1 . .
C C19 0.02229(19) 0.57392(16) 0.00887(11) 0.0392(3) Uani d 1 . .
H H19 -0.063089 0.621325 -0.022769 0.047 Uiso calc 1 . .
C C18 0.2012(2) 0.67065(17) 0.07656(11) 0.0416(3) Uani d 1 . .

loop_
_atom_site_aniso_label
_atom_site_aniso_U_11
_atom_site_aniso_U_22
_atom_site_aniso_U_33
_atom_site_aniso_U_12
_atom_site_aniso_U_13
_atom_site_aniso_U_23
O3 0.0431(6) 0.0573(7) 0.0615(7) -0.0031(5) -0.0059(5) 0.0244(6)
O2 0.0745(9) 0.0416(7) 0.0662(8) -0.0010(6) 0.0246(7) -0.0080(6)
O1 0.1008(10) 0.0379(6) 0.0513(7) 0.0104(6) 0.0145(7) 0.0174(5)
N1 0.0683(9) 0.0402(7) 0.0320(6) 0.0074(6) 0.0156(6) 0.0039(5)
N2 0.0384(7) 0.0423(7) 0.0301(6) 0.0001(5) 0.0070(5) 0.0083(5)
C1 0.0399(7) 0.0378(7) 0.0291(6) 0.0026(6) 0.0067(6) 0.0096(6)
C2 0.0487(8) 0.0389(8) 0.0314(7) 0.0058(6) 0.0097(6) 0.0086(6)
C3 0.0518(9) 0.0386(8) 0.0404(8) 0.0040(7) 0.0070(7) 0.0137(6)
C4 0.0587(10) 0.0528(10) 0.0397(8) 0.0012(7) 0.0100(7) 0.0231(7)
C5 0.0597(10) 0.0556(10) 0.0299(7) 0.0036(8) 0.0138(7) 0.0127(7)
C6 0.0478(8) 0.0411(8) 0.0308(7) 0.0040(6) 0.0094(6) 0.0073(6)
C7 0.0574(9) 0.0367(8) 0.0388(8) 0.0033(7) 0.0097(7) 0.0115(6)
C8 0.0423(8) 0.0369(7) 0.0311(7) 0.0015(6) 0.0064(6) 0.0097(6)
C9 0.0420(8) 0.0421(8) 0.0323(7) 0.0006(6) 0.0077(6) 0.0132(6)
C10 0.0393(7) 0.0416(8) 0.0316(7) 0.0020(6) 0.0111(6) 0.0096(6)
C11 0.0533(9) 0.0577(10) 0.0385(8) 0.0129(8) 0.0176(7) 0.0089(7)
C12 0.0685(12) 0.0557(11) 0.0576(11) 0.0183(9) 0.0149(9) 0.0133(9)
C13 0.0978(18) 0.0812(16) 0.0977(17) 0.0381(14) 0.0339(14) 0.0358(14)
C14 0.0596(10) 0.0456(9) 0.0391(8) -0.0012(7) 0.0108(7) 0.0134(7)
C17 0.0925(15) 0.0400(9) 0.0539(10) 0.0135(9) 0.0097(10) 0.0099(8)
C15 0.0681(11) 0.0579(10) 0.0403(8) 0.0039(8) 0.0085(8) 0.0191(8)
C16 0.1000(17) 0.0871(15) 0.0617(12) 0.0149(13) 0.0341(12) 0.0381(11)
C19 0.0391(7) 0.0439(7) 0.0314(7) 0.0085(6) 0.0087(6) 0.0097(6)
C18 0.0472(8) 0.0436(8) 0.0272(7) 0.0006(7) 0.0120(6) 0.0049(6)

loop_
_atom_type_symbol
_atom_type_description
_atom_type_scat_dispersion_real
_atom_type_scat_dispersion_imag
_atom_type_scat_source
C C 0.0033 0.0016 'International Tables Vol C Tables 4.2.6.8 and 6.1.1.4'
H H 0.0000 0.0000 'International Tables Vol C Tables 4.2.6.8 and 6.1.1.4'
N N 0.0061 0.0033 'International Tables Vol C Tables 4.2.6.8 and 6.1.1.4'
O O 0.0106 0.0060 'International Tables Vol C Tables 4.2.6.8 and 6.1.1.4'

loop_
_geom_angle_atom_site_label_1
_geom_angle_atom_site_label_2
_geom_angle_atom_site_label_3
_geom_angle_site_symmetry_1
_geom_angle_site_symmetry_3
_geom_angle
_geom_angle_publ_flag
C3 O1 C17 . . 116.62(13) ?
C6 N1 H1 . . 127.5(13) ?
C7 N1 H1 . . 123.8(13) ?
C7 N1 C6 . . 108.60(12) ?
C10 N2 H2 . . 103.9(13) ?
C11 N2 H2 . . 105.0(13) ?
C11 N2 C10 . . 113.75(12) ?
C14 N2 H2 . . 109.2(13) ?
C14 N2 C10 . . 111.74(11) ?
C14 N2 C11 . . 112.46(13) ?
C2 C1 C6 . . 119.75(13) ?
C2 C1 C8 . . 133.20(13) ?
C6 C1 C8 . . 107.05(12) ?
C1 C2 H2A . . 121.0 ?
C3 C2 C1 . . 118.00(13) ?
C3 C2 H2A . . 121.0 ?
O1 C3 C4 . . 114.40(14) ?
C2 C3 O1 . . 123.88(14) ?
C2 C3 C4 . . 121.71(14) ?
C3 C4 H4 . . 119.5 ?
C5 C4 C3 . . 121.06(14) ?
C5 C4 H4 . . 119.5 ?
C4 C5 H5 . . 121.0 ?
C4 C5 C6 . . 118.05(14) ?
C6 C5 H5 . . 121.0 ?
N1 C6 C1 . . 107.68(13) ?
N1 C6 C5 . . 130.91(14) ?
C5 C6 C1 . . 121.41(14) ?
N1 C7 H7 . . 124.8 ?
C8 C7 N1 . . 110.47(14) ?
C8 C7 H7 . . 124.8 ?
C1 C8 C9 . . 125.93(13) ?
C7 C8 C1 . . 106.20(13) ?
C7 C8 C9 . . 127.88(14) ?
C8 C9 H9A . . 109.2 ?
C8 C9 H9B . . 109.2 ?
C8 C9 C10 . . 112.05(12) ?
H9A C9 H9B . . 107.9 ?
C10 C9 H9A . . 109.2 ?
C10 C9 H9B . . 109.2 ?
N2 C10 C9 . . 114.87(11) ?
N2 C10 H10A . . 108.6 ?
N2 C10 H10B . . 108.6 ?
C9 C10 H10A . . 108.6 ?
C9 C10 H10B . . 108.6 ?
H10A C10 H10B . . 107.5 ?
N2 C11 H11A . . 109.3 ?
N2 C11 H11B . . 109.3 ?
H11A C11 H11B . . 107.9 ?
C12 C11 N2 . . 111.77(14) ?
C12 C11 H11A . . 109.3 ?
C12 C11 H11B . . 109.3 ?
C11 C12 H12 . . 117.1 ?
C13 C12 C11 . . 125.7(2) ?
C13 C12 H12 . . 117.1 ?
C12 C13 H13A . . 120.0 ?
C12 C13 H13B . . 120.0 ?
H13A C13 H13B . . 120.0 ?
N2 C14 H14A . . 108.8 ?
N2 C14 H14B . . 108.8 ?
H14A C14 H14B . . 107.6 ?
C15 C14 N2 . . 114.01(13) ?
C15 C14 H14A . . 108.8 ?
C15 C14 H14B . . 108.8 ?
O1 C17 H17A . . 109.5 ?
O1 C17 H17B . . 109.5 ?
O1 C17 H17C . . 109.5 ?
H17A C17 H17B . . 109.5 ?
H17A C17 H17C . . 109.5 ?
H17B C17 H17C . . 109.5 ?
C14 C15 H15 . . 118.1 ?
C16 C15 C14 . . 123.87(18) ?
C16 C15 H15 . . 118.1 ?
C15 C16 H16A . . 120.0 ?
C15 C16 H16B . . 120.0 ?
H16A C16 H16B . . 120.0 ?
C19 C19 H19 2_565 . 118.0 ?
C19 C19 C18 2_565 . 124.09(18) ?
C18 C19 H19 . . 118.0 ?
O3 C18 C19 . . 116.27(13) ?
O2 C18 O3 . . 125.12(14) ?
O2 C18 C19 . . 118.62(15) ?

loop_
_geom_bond_atom_site_label_1
_geom_bond_atom_site_label_2
_geom_bond_site_symmetry_2
_geom_bond_distance
_geom_bond_publ_flag
O3 C18 . 1.2709(19) ?
O2 C18 . 1.2400(19) ?
O1 C3 . 1.3817(19) ?
O1 C17 . 1.414(2) ?
N1 H1 . 0.865(9) ?
N1 C6 . 1.372(2) ?
N1 C7 . 1.368(2) ?
N2 H2 . 0.897(9) ?
N2 C10 . 1.4982(17) ?
N2 C11 . 1.494(2) ?
N2 C14 . 1.494(2) ?
C1 C2 . 1.402(2) ?
C1 C6 . 1.4073(19) ?
C1 C8 . 1.431(2) ?
C2 H2A . 0.9300 ?
C2 C3 . 1.375(2) ?
C3 C4 . 1.402(2) ?
C4 H4 . 0.9300 ?
C4 C5 . 1.367(2) ?
C5 H5 . 0.9300 ?
C5 C6 . 1.394(2) ?
C7 H7 . 0.9300 ?
C7 C8 . 1.364(2) ?
C8 C9 . 1.5025(19) ?
C9 H9A . 0.9700 ?
C9 H9B . 0.9700 ?
C9 C10 . 1.5224(19) ?
C10 H10A . 0.9700 ?
C10 H10B . 0.9700 ?
C11 H11A . 0.9700 ?
C11 H11B . 0.9700 ?
C11 C12 . 1.494(3) ?
C12 H12 . 0.9300 ?
C12 C13 . 1.282(3) ?
C13 H13A . 0.9300 ?
C13 H13B . 0.9300 ?
C14 H14A . 0.9700 ?
C14 H14B . 0.9700 ?
C14 C15 . 1.488(2) ?
C17 H17A . 0.9600 ?
C17 H17B . 0.9600 ?
C17 H17C . 0.9600 ?
C15 H15 . 0.9300 ?
C15 C16 . 1.297(3) ?
C16 H16A . 0.9300 ?
C16 H16B . 0.9300 ?
C19 C19 2_565 1.312(3) ?
C19 H19 . 0.9300 ?
C19 C18 . 1.491(2) ?

loop_
_geom_hbond_atom_site_label_D
_geom_hbond_atom_site_label_H
_geom_hbond_atom_site_label_A
_geom_hbond_site_symmetry_A
_geom_hbond_distance_DH
_geom_hbond_distance_HA
_geom_hbond_distance_DA
_geom_hbond_angle_DHA
_geom_hbond_publ_flag
N1 H1 O2 2_676 0.865(9) 1.909(10) 2.7729(17) 175.4(18) yes
N2 H2 O3 . 0.897(9) 1.677(10) 2.5669(16) 171(2) yes

loop_
_geom_torsion_atom_site_label_1
_geom_torsion_atom_site_label_2
_geom_torsion_atom_site_label_3
_geom_torsion_atom_site_label_4
_geom_torsion_site_symmetry_1
_geom_torsion_site_symmetry_2
_geom_torsion_site_symmetry_3
_geom_torsion_site_symmetry_4
_geom_torsion
_geom_torsion_publ_flag
O1 C3 C4 C5 . . . . -179.30(16) ?
N1 C7 C8 C1 . . . . 0.28(18) ?
N1 C7 C8 C9 . . . . -179.37(14) ?
N2 C11 C12 C13 . . . . -128.3(2) ?
N2 C14 C15 C16 . . . . -130.4(2) ?
C1 C2 C3 O1 . . . . 179.27(15) ?
C1 C2 C3 C4 . . . . -1.5(2) ?
C1 C8 C9 C10 . . . . 76.48(19) ?
C2 C1 C6 N1 . . . . -178.59(13) ?
C2 C1 C6 C5 . . . . 0.7(2) ?
C2 C1 C8 C7 . . . . 178.83(16) ?
C2 C1 C8 C9 . . . . -1.5(3) ?
C2 C3 C4 C5 . . . . 1.4(3) ?
C3 C4 C5 C6 . . . . -0.2(3) ?
C4 C5 C6 N1 . . . . 178.27(16) ?
C4 C5 C6 C1 . . . . -0.8(2) ?
C6 N1 C7 C8 . . . . 0.46(19) ?
C6 C1 C2 C3 . . . . 0.5(2) ?
C6 C1 C8 C7 . . . . -0.89(17) ?
C6 C1 C8 C9 . . . . 178.77(14) ?
C7 N1 C6 C1 . . . . -1.02(18) ?
C7 N1 C6 C5 . . . . 179.81(17) ?
C7 C8 C9 C10 . . . . -103.93(18) ?
C8 C1 C2 C3 . . . . -179.20(15) ?
C8 C1 C6 N1 . . . . 1.18(17) ?
C8 C1 C6 C5 . . . . -179.56(14) ?
C8 C9 C10 N2 . . . . 179.04(12) ?
C10 N2 C11 C12 . . . . 61.28(17) ?
C10 N2 C14 C15 . . . . -164.89(14) ?
C11 N2 C10 C9 . . . . 65.56(16) ?
C11 N2 C14 C15 . . . . 65.76(18) ?
C14 N2 C10 C9 . . . . -63.11(17) ?
C14 N2 C11 C12 . . . . -170.43(13) ?
C17 O1 C3 C2 . . . . -13.9(2) ?
C17 O1 C3 C4 . . . . 166.81(16) ?
C19 C19 C18 O3 2_565 . . . 14.9(3) ?
C19 C19 C18 O2 2_565 . . . -165.31(18) ?

_cod_database_fobs_code 2243786
